data_7122095
loop_
_publ_author_name
'Morgan, Lewis C. F.'
'Kim, Yejin'
'Blandy, Jack N.'
'Murray, Claire A.'
'Christensen, Kirsten E.'
'Thompson, Amber L.'

_publ_section_title
;
 Unexpected behaviour in derivatives of Barluenga's reagent,
 Hal(Coll)<sub>2</sub>X (Coll = 2,4,6-trimethyl pyridine, collidine; Hal =
 I, Br; X = PF<sub>6</sub>, ClO<sub>4</sub> &amp; BF<sub>4</sub>).
;
_journal_issue 70
_journal_name_full 'Chemical communications (Cambridge, England)'
_journal_page_first 9849
_journal_page_last 9852
_journal_paper_doi 10.1039/c8cc05430d
_journal_volume 54
_journal_year 2018
_chemical_formula_moiety 'C16 H22 I N2, Cl O4'
_chemical_formula_sum 'C16 H22 Cl I N2 O4'
_chemical_formula_weight 468.72
_chemical_melting_point ?
_space_group_IT_number 15
_space_group_name_Hall '-C 2yc'
_space_group_name_H-M_alt 'C 1 2/c 1'
_symmetry_cell_setting monoclinic
_symmetry_space_group_name_Hall '-C 2yc'
_symmetry_space_group_name_H-M 'C 1 2/c 1'
_atom_sites_solution_hydrogens difmap
_atom_sites_solution_primary other
_audit_creation_date 2018-06-05
_audit_creation_method CRYSTALS_ver_14.61_build_6720
_audit_update_record
;
2018-07-05 deposited with the CCDC.
2018-08-06 downloaded from the CCDC.
;
_cell_angle_alpha 90
_cell_angle_beta 100.803(3)
_cell_angle_gamma 90
_cell_formula_units_Z 8
_cell_length_a 29.1018(8)
_cell_length_b 8.5668(2)
_cell_length_c 15.9883(5)
_cell_measurement_reflns_used 4166
_cell_measurement_temperature 300
_cell_measurement_theta_max 75
_cell_measurement_theta_min 5
_cell_volume 3915.39(19)
_computing_cell_refinement
; 
 CrysAlisPro (Rigaku Oxford Diffraction, 2017) 
;
_computing_data_collection 'SuperNova, (Oxford Diffraction, 2010)'
_computing_data_reduction
; 
 CrysAlisPro (Rigaku Oxford Diffraction, 2017) 
;
_computing_molecular_graphics 'CAMERON (Watkin et al., 1996)'
_computing_publication_material 'CRYSTALS (Betteridge et al., 2003)'
_computing_structure_refinement 'CRYSTALS (Betteridge et al., 2003)'
_computing_structure_solution 'Refined from known structure'
_diffrn_ambient_temperature 300
_diffrn_measured_fraction_theta_full 0.999
_diffrn_measured_fraction_theta_max 0.985
_diffrn_measurement_device Area
_diffrn_measurement_device_type 'Oxford Diffraction SuperNova'
_diffrn_measurement_method \w
_diffrn_radiation_monochromator 'focussing mirrors'
_diffrn_radiation_type 'Cu K\a'
_diffrn_radiation_wavelength 1.54184
_diffrn_reflns_av_R_equivalents 0.033
_diffrn_reflns_av_sigmaI/netI 0.0517
_diffrn_reflns_limit_h_max 36
_diffrn_reflns_limit_h_min -35
_diffrn_reflns_limit_k_max 7
_diffrn_reflns_limit_k_min -10
_diffrn_reflns_limit_l_max 19
_diffrn_reflns_limit_l_min -18
_diffrn_reflns_number 11165
_diffrn_reflns_theta_full 73.879
_diffrn_reflns_theta_max 76.164
_diffrn_reflns_theta_min 5.391
_diffrn_standards_number 0
_exptl_absorpt_coefficient_mu 14.293
_exptl_absorpt_correction_T_max 0.737
_exptl_absorpt_correction_T_min 0.139
_exptl_absorpt_correction_type gaussian
_exptl_absorpt_process_details
; 
 Gaussian Integration (Busing and Levy, 1957) 
 CrysAlisPro (Rigaku Oxford Diffraction, 2017) 
;
_exptl_crystal_colour clear_pale_colourless
_exptl_crystal_density_diffrn 1.590
_exptl_crystal_density_method 'not measured'
_exptl_crystal_description plate
_exptl_crystal_F_000 1872.000
_exptl_crystal_size_max 0.211
_exptl_crystal_size_mid 0.156
_exptl_crystal_size_min 0.041
_refine_diff_density_max 0.43
_refine_diff_density_min -0.59
_refine_ls_extinction_method None
_refine_ls_goodness_of_fit_ref 1.0051
_refine_ls_hydrogen_treatment constr
_refine_ls_matrix_type full
_refine_ls_number_parameters 257
_refine_ls_number_reflns 4027
_refine_ls_number_restraints 88
_refine_ls_R_factor_all 0.0441
_refine_ls_R_factor_gt 0.0348
_refine_ls_shift/su_max 0.0002712
_refine_ls_shift/su_mean 0.0000244
_refine_ls_structure_factor_coef Fsqd
_refine_ls_weighting_details
;
 Method= Modified Sheldrick 
 w=1/[\s^2^(F^2^) + ( 0.05P)^2^ + 2.07P] 
 ,where P=(max(Fo^2^,0) + 2Fc^2^)/3 
;
_refine_ls_weighting_scheme calc
_refine_ls_wR_factor_all 0.1018
_refine_ls_wR_factor_gt 0.0909
_refine_ls_wR_factor_ref 0.1016
_reflns_limit_h_max 35
_reflns_limit_h_min -36
_reflns_limit_k_max 10
_reflns_limit_k_min 0
_reflns_limit_l_max 19
_reflns_limit_l_min 0
_reflns_number_gt 3283
_reflns_number_total 4035
_reflns_threshold_expression I>2.0\s(I)
_oxford_diffrn_Wilson_B_factor 0.00
_oxford_diffrn_Wilson_scale 0.00
_oxford_refine_ls_r_factor_ref 0.0441
_oxford_refine_ls_scale 1.847(11)
_oxford_reflns_number_all 4028
_oxford_structure_analysis_title 099lcm18
_cod_data_source_file c8cc05430d2.cif
_cod_data_source_block IColl2ClO4-II-300K
_cod_depositor_comments
;
The following automatic conversions were performed:

'_chemical_melting_point' value 'not measured' was changed to '?' -
the value is undefined or not given.

Automatic conversion script
Id: cif_fix_values 4973 2017-02-22 13:04:09Z antanas 

 Adding full bibliography for 7122093--7122107.cif.
;
_cod_original_sg_symbol_H-M 'C 2/c'
_cod_database_code 7122095
_oxford_refine_reflns_threshold_expression_ref I>-3.0\s(I)

loop_
_symmetry_equiv_pos_as_xyz
x,y,z
-x,-y,-z
x+1/2,y+1/2,z
-x+1/2,-y+1/2,-z
-x,y,-z+1/2
x,-y,z+1/2
-x+1/2,y+1/2,-z+1/2
x+1/2,-y+1/2,z+1/2

loop_
_atom_site_label
_atom_site_type_symbol
_atom_site_fract_x
_atom_site_fract_y
_atom_site_fract_z
_atom_site_U_iso_or_equiv
_atom_site_occupancy
_atom_site_adp_type
_atom_site_refinement_flags_posn
_atom_site_refinement_flags_adp
_atom_site_refinement_flags_occupancy
_atom_site_disorder_assembly
_atom_site_disorder_group
I1 I 0.7500 0.2500 0.5000 0.0769 1.0000 Uani S . . . .
N11 N 0.74648(12) 0.0058(4) 0.4408(2) 0.0718 1.0000 Uani . . . . .
C12 C 0.78544(15) -0.0812(6) 0.4458(3) 0.0746 1.0000 Uani . . . . .
C13 C 0.78405(17) -0.2199(6) 0.4025(3) 0.0819 1.0000 Uani . . . . .
C14 C 0.74319(19) -0.2717(6) 0.3523(3) 0.0846 1.0000 Uani . . . . .
C15 C 0.70377(18) -0.1819(7) 0.3509(3) 0.0880 1.0000 Uani . . . . .
C16 C 0.70528(17) -0.0449(6) 0.3950(3) 0.0831 1.0000 Uani . . . . .
C17 C 0.83059(17) -0.0222(7) 0.4978(4) 0.0957 1.0000 Uani . . . . .
C18 C 0.7407(3) -0.4201(8) 0.2999(4) 0.1225 1.0000 Uani . . . . .
C19 C 0.6617(2) 0.0519(9) 0.3934(5) 0.1200 1.0000 Uani . . . . .
I2 I 0.5000 0.5000 0.5000 0.0791 1.0000 Uani S . . . .
N21 N 0.53480(12) 0.4698(4) 0.3838(3) 0.0773 1.0000 Uani . . . . .
C22 C 0.54983(16) 0.5960(5) 0.3466(4) 0.0843 1.0000 Uani . . . . .
C23 C 0.57431(17) 0.5774(6) 0.2818(4) 0.0912 1.0000 Uani . . . . .
C24 C 0.58413(16) 0.4314(7) 0.2531(3) 0.0901 1.0000 Uani . . . . .
C25 C 0.56681(18) 0.3061(6) 0.2915(4) 0.0902 1.0000 Uani . . . . .
C26 C 0.54230(16) 0.3242(5) 0.3559(3) 0.0812 1.0000 Uani . . . . .
C27 C 0.5398(3) 0.7551(6) 0.3763(5) 0.1119 1.0000 Uani . . . . .
C28 C 0.6120(2) 0.4108(10) 0.1846(4) 0.1213 1.0000 Uani . . . . .
C29 C 0.5230(3) 0.1871(6) 0.3955(4) 0.1145 1.0000 Uani . . . . .
Cl1 Cl 0.61012(5) 0.06625(17) 0.62601(9) 0.0971 1.0000 Uani D U . . .
O11 O 0.6058(6) 0.2106(8) 0.5885(7) 0.1967 0.625(9) Uani D U P 1 1
O12 O 0.5827(4) 0.0631(12) 0.6891(7) 0.1646 0.625(9) Uani D U P 1 1
O13 O 0.5931(5) -0.0449(11) 0.5647(6) 0.1770 0.625(9) Uani D U P 1 1
O14 O 0.6545(3) 0.031(2) 0.6621(9) 0.2547 0.625(9) Uani D U P 1 1
O111 O 0.5687(5) 0.141(2) 0.6057(13) 0.2254 0.375(9) Uani D U P 1 2
O112 O 0.6168(8) 0.001(2) 0.7051(6) 0.2373 0.375(9) Uani D U P 1 2
O113 O 0.6144(6) -0.0460(19) 0.5660(10) 0.1622 0.375(9) Uani D U P 1 2
O114 O 0.6465(5) 0.1732(19) 0.6270(12) 0.1726 0.375(9) Uani D U P 1 2
H131 H 0.8109 -0.2787 0.4078 0.0981 1.0000 Uiso R . . . .
H151 H 0.6752 -0.2168 0.3196 0.1060 1.0000 Uiso R . . . .
H171 H 0.8538 -0.1013 0.4990 0.1437 1.0000 Uiso R . . . .
H172 H 0.8400 0.0709 0.4721 0.1437 1.0000 Uiso R . . . .
H173 H 0.8262 -0.0002 0.5545 0.1435 1.0000 Uiso R . . . .
H181 H 0.7166 -0.4864 0.3127 0.1840 1.0000 Uiso R . . . .
H182 H 0.7333 -0.3935 0.2406 0.1840 1.0000 Uiso R . . . .
H183 H 0.7701 -0.4738 0.3117 0.1840 1.0000 Uiso R . . . .
H191 H 0.6581 0.0732 0.4500 0.1801 1.0000 Uiso R . . . .
H192 H 0.6640 0.1493 0.3654 0.1797 1.0000 Uiso R . . . .
H193 H 0.6348 -0.0040 0.3650 0.1798 1.0000 Uiso R . . . .
H231 H 0.5836 0.6651 0.2562 0.1089 1.0000 Uiso R . . . .
H251 H 0.5716 0.2053 0.2729 0.1078 1.0000 Uiso R . . . .
H271 H 0.5531 0.8303 0.3450 0.1679 1.0000 Uiso R . . . .
H272 H 0.5530 0.7653 0.4356 0.1677 1.0000 Uiso R . . . .
H273 H 0.5066 0.7701 0.3675 0.1677 1.0000 Uiso R . . . .
H281 H 0.5972 0.3340 0.1456 0.1820 1.0000 Uiso R . . . .
H282 H 0.6428 0.3775 0.2097 0.1819 1.0000 Uiso R . . . .
H283 H 0.6137 0.5093 0.1564 0.1821 1.0000 Uiso R . . . .
H291 H 0.4898 0.1969 0.3906 0.1718 1.0000 Uiso R . . . .
H292 H 0.5380 0.1798 0.4541 0.1718 1.0000 Uiso R . . . .
H293 H 0.5295 0.0961 0.3660 0.1718 1.0000 Uiso R . . . .

loop_
_atom_site_aniso_label
_atom_site_aniso_U_11
_atom_site_aniso_U_22
_atom_site_aniso_U_33
_atom_site_aniso_U_23
_atom_site_aniso_U_13
_atom_site_aniso_U_12
I1 0.0845(2) 0.0811(2) 0.0681(2) 0.00610(17) 0.02187(16) 0.01282(18)
N11 0.0751(18) 0.077(2) 0.0658(17) 0.0064(16) 0.0187(15) 0.0121(15)
C12 0.074(2) 0.081(3) 0.072(2) 0.008(2) 0.0216(18) 0.011(2)
C13 0.084(3) 0.081(3) 0.087(3) 0.008(2) 0.030(2) 0.015(2)
C14 0.099(3) 0.083(3) 0.076(3) 0.003(2) 0.028(2) 0.003(2)
C15 0.086(3) 0.095(3) 0.080(3) 0.005(3) 0.009(2) -0.003(2)
C16 0.084(3) 0.092(3) 0.074(2) 0.008(2) 0.013(2) 0.013(2)
C17 0.075(2) 0.105(4) 0.106(4) -0.005(3) 0.013(2) 0.011(2)
C18 0.138(5) 0.105(4) 0.126(5) -0.031(4) 0.029(4) 0.001(4)
C19 0.080(3) 0.141(5) 0.132(5) -0.018(4) 0.004(3) 0.025(3)
I2 0.0725(2) 0.0623(2) 0.0986(3) -0.00954(18) 0.00570(17) 0.00949(15)
N21 0.0731(18) 0.0581(18) 0.097(2) -0.0070(17) 0.0064(17) 0.0105(14)
C22 0.074(2) 0.063(2) 0.111(3) -0.008(2) 0.005(2) 0.0050(19)
C23 0.081(3) 0.077(3) 0.113(4) -0.004(3) 0.012(3) -0.001(2)
C24 0.075(2) 0.095(3) 0.095(3) -0.014(3) 0.003(2) 0.013(2)
C25 0.089(3) 0.075(3) 0.100(3) -0.014(3) 0.003(2) 0.021(2)
C26 0.084(2) 0.057(2) 0.097(3) -0.007(2) 0.001(2) 0.0134(19)
C27 0.131(5) 0.059(3) 0.152(6) -0.005(3) 0.043(4) 0.002(3)
C28 0.109(4) 0.144(6) 0.115(5) -0.023(4) 0.032(4) 0.007(4)
C29 0.160(6) 0.055(2) 0.131(5) -0.003(3) 0.033(4) 0.014(3)
Cl1 0.0958(7) 0.0948(8) 0.0999(8) -0.0060(6) 0.0166(6) 0.0083(6)
O11 0.289(15) 0.095(4) 0.228(13) 0.027(5) 0.103(12) -0.019(8)
O12 0.218(10) 0.114(6) 0.195(9) 0.006(6) 0.124(8) 0.020(7)
O13 0.281(14) 0.127(6) 0.109(5) -0.018(4) 0.002(7) -0.044(8)
O14 0.125(6) 0.38(2) 0.234(15) -0.079(11) -0.028(5) 0.096(10)
O111 0.170(14) 0.31(3) 0.188(15) -0.000(12) 0.002(13) 0.133(17)
O112 0.37(3) 0.23(3) 0.096(5) 0.020(8) -0.006(16) -0.15(2)
O113 0.177(13) 0.146(14) 0.167(14) -0.044(10) 0.039(8) 0.070(12)
O114 0.134(11) 0.142(14) 0.24(2) 0.063(14) 0.037(13) -0.019(8)

loop_
_atom_type_symbol
_atom_type_scat_dispersion_real
_atom_type_scat_dispersion_imag
_atom_type_scat_Cromer_Mann_a1
_atom_type_scat_Cromer_Mann_b1
_atom_type_scat_Cromer_Mann_a2
_atom_type_scat_Cromer_Mann_b2
_atom_type_scat_Cromer_Mann_a3
_atom_type_scat_Cromer_Mann_b3
_atom_type_scat_Cromer_Mann_a4
_atom_type_scat_Cromer_Mann_b4
_atom_type_scat_Cromer_Mann_c
_atom_type_scat_source
I -0.3257 6.8362 20.1472 4.3470 18.9949 0.3814 7.5138 27.7660 2.2735 66.8776 4.0712 'International Tables Vol C 4.2.6.8 and 6.1.1.4'
N 0.0311 0.0180 12.2126 0.0057 3.1322 9.8933 2.0125 28.9975 1.1663 0.5826 -11.5290 'International Tables Vol C 4.2.6.8 and 6.1.1.4'
C 0.0181 0.0091 2.3100 20.8439 1.0200 10.2075 1.5886 0.5687 0.8650 51.6512 0.2156 'International Tables Vol C 4.2.6.8 and 6.1.1.4'
H 0.0000 0.0000 0.4930 10.5109 0.3229 26.1257 0.1402 3.1424 0.0408 57.7998 0.0030 'International Tables Vol C 4.2.6.8 and 6.1.1.4'
Cl 0.3639 0.7018 11.4604 0.0104 7.1964 1.1662 6.2556 18.5194 1.6455 47.7784 -9.5574 'International Tables Vol C 4.2.6.8 and 6.1.1.4'
O 0.0492 0.0322 3.0485 13.2771 2.2868 5.7011 1.5463 0.3239 0.8670 32.9089 0.2508 'International Tables Vol C 4.2.6.8 and 6.1.1.4'

loop_
_exptl_crystal_face_index_h
_exptl_crystal_face_index_k
_exptl_crystal_face_index_l
_exptl_crystal_face_perp_dist
-1 -1 -4 0.0600
0 1 5 0.0800
-1 1 0 0.1000
1 -1 1 0.0600
1 0 0 0.0010
-1 0 0 0.0400
0 0 -1 0.0800

loop_
_geom_angle_atom_site_label_1
_geom_angle_site_symmetry_1
_geom_angle_atom_site_label_2
_geom_angle_atom_site_label_3
_geom_angle
_geom_angle_publ_flag
N11 4_656 I1 N11 179.99 yes
I1 . N11 C12 120.6(3) yes
I1 . N11 C16 118.9(3) yes
C12 . N11 C16 120.4(4) yes
N11 . C12 C13 120.3(4) yes
N11 . C12 C17 119.0(4) yes
C13 . C12 C17 120.7(4) yes
C12 . C13 C14 120.9(4) yes
C12 . C13 H131 118.9 no
C14 . C13 H131 120.2 no
C13 . C14 C15 117.1(5) yes
C13 . C14 C18 122.6(5) yes
C15 . C14 C18 120.4(5) yes
C14 . C15 C16 121.7(5) yes
C14 . C15 H151 119.0 no
C16 . C15 H151 119.3 no
C15 . C16 N11 119.6(4) yes
C15 . C16 C19 121.1(5) yes
N11 . C16 C19 119.3(5) yes
C12 . C17 H171 108.3 no
C12 . C17 H172 109.4 no
H171 . C17 H172 109.9 no
C12 . C17 H173 109.3 no
H171 . C17 H173 109.9 no
H172 . C17 H173 109.9 no
C14 . C18 H181 109.9 no
C14 . C18 H182 109.1 no
H181 . C18 H182 108.4 no
C14 . C18 H183 110.2 no
H181 . C18 H183 109.7 no
H182 . C18 H183 109.5 no
C16 . C19 H191 109.4 no
C16 . C19 H192 110.8 no
H191 . C19 H192 108.0 no
C16 . C19 H193 110.0 no
H191 . C19 H193 108.8 no
H192 . C19 H193 109.8 no
N21 2_666 I2 N21 179.99 yes
I2 . N21 C22 119.8(3) yes
I2 . N21 C26 119.6(3) yes
C22 . N21 C26 120.5(4) yes
N21 . C22 C23 119.9(4) yes
N21 . C22 C27 119.7(5) yes
C23 . C22 C27 120.5(5) yes
C22 . C23 C24 121.7(5) yes
C22 . C23 H231 118.6 no
C24 . C23 H231 119.7 no
C23 . C24 C25 116.2(5) yes
C23 . C24 C28 121.8(6) yes
C25 . C24 C28 122.0(5) yes
C24 . C25 C26 122.3(5) yes
C24 . C25 H251 119.4 no
C26 . C25 H251 118.3 no
C25 . C26 N21 119.4(5) yes
C25 . C26 C29 121.4(4) yes
N21 . C26 C29 119.2(5) yes
C22 . C27 H271 109.4 no
C22 . C27 H272 109.4 no
H271 . C27 H272 109.4 no
C22 . C27 H273 109.2 no
H271 . C27 H273 109.5 no
H272 . C27 H273 109.9 no
C24 . C28 H281 108.8 no
C24 . C28 H282 108.9 no
H281 . C28 H282 110.0 no
C24 . C28 H283 108.9 no
H281 . C28 H283 110.7 no
H282 . C28 H283 109.4 no
C26 . C29 H291 110.5 no
C26 . C29 H292 109.0 no
H291 . C29 H292 110.7 no
C26 . C29 H293 108.1 no
H291 . C29 H293 108.9 no
H292 . C29 H293 109.6 no
O11 . Cl1 O12 108.4(5) yes
O11 . Cl1 O13 108.6(6) yes
O12 . Cl1 O13 108.6(6) yes
O11 . Cl1 O14 113.0(6) yes
O12 . Cl1 O14 108.6(6) yes
O13 . Cl1 O14 109.6(6) yes
O111 . Cl1 O112 112.7(8) yes
O111 . Cl1 O113 110.9(7) yes
O112 . Cl1 O113 110.1(7) yes
O111 . Cl1 O114 109.2(8) yes
O112 . Cl1 O114 106.3(7) yes
O113 . Cl1 O114 107.4(7) yes

loop_
_geom_bond_atom_site_label_1
_geom_bond_atom_site_label_2
_geom_bond_site_symmetry_2
_geom_bond_distance
_geom_bond_publ_flag
I1 N11 4_656 2.291(4) yes
I1 N11 . 2.291(4) yes
N11 C12 . 1.347(5) yes
N11 C16 . 1.354(6) yes
C12 C13 . 1.372(7) yes
C12 C17 . 1.504(7) yes
C13 C14 . 1.378(7) yes
C13 H131 . 0.920 no
C14 C15 . 1.378(7) yes
C14 C18 . 1.517(7) yes
C15 C16 . 1.366(7) yes
C15 H151 . 0.935 no
C16 C19 . 1.511(7) yes
C17 H171 . 0.955 no
C17 H172 . 0.960 no
C17 H173 . 0.959 no
C18 H181 . 0.955 no
C18 H182 . 0.959 no
C18 H183 . 0.959 no
C19 H191 . 0.949 no
C19 H192 . 0.956 no
C19 H193 . 0.956 no
I2 N21 2_666 2.291(4) yes
I2 N21 . 2.291(4) yes
N21 C22 . 1.346(6) yes
N21 C26 . 1.356(5) yes
C22 C23 . 1.373(8) yes
C22 C27 . 1.490(6) yes
C23 C24 . 1.381(7) yes
C23 H231 . 0.920 no
C24 C25 . 1.378(8) yes
C24 C28 . 1.489(8) yes
C25 C26 . 1.367(8) yes
C25 H251 . 0.933 no
C26 C29 . 1.493(8) yes
C27 H271 . 0.942 no
C27 H272 . 0.958 no
C27 H273 . 0.957 no
C28 H281 . 0.953 no
C28 H282 . 0.955 no
C28 H283 . 0.962 no
C29 H291 . 0.957 no
C29 H292 . 0.959 no
C29 H293 . 0.948 no
Cl1 O11 . 1.369(6) yes
Cl1 O12 . 1.399(6) yes
Cl1 O13 . 1.390(6) yes
Cl1 O14 . 1.345(6) yes
Cl1 O111 . 1.350(7) yes
Cl1 O112 . 1.362(7) yes
Cl1 O113 . 1.380(7) yes
Cl1 O114 . 1.397(7) yes

loop_
_geom_hbond_atom_site_label_D
_geom_hbond_atom_site_label_H
_geom_hbond_atom_site_label_A
_geom_hbond_site_symmetry_A
_geom_hbond_angle_DHA
_geom_hbond_distance_DH
_geom_hbond_distance_HA
_geom_hbond_distance_DA
_geom_hbond_publ_flag
C18 H183 O14 4_646 164 0.96 2.21 3.144(8) yes
C23 H231 O12 6_564 161 0.92 2.56 3.446(8) yes
C25 H251 O112 6_554 153 0.93 2.56 3.422(8) yes
C27 H273 O111 2_666 159 0.96 2.43 3.344(8) yes
C29 H292 O111 . 173 0.96 2.44 3.398(8) yes
